data_2201728
loop_
_publ_author_name
'Amini, Mostafa M.'
'Abadi, Shabnam Hossein'
'Mirzaee, Mahdi'
'L\"ugger, Thomas'
'Hahn, F. Ekkehardt'
'Ng, Seik Weng'

_publ_section_title <i>catena</i>-Poly[\m-trifluoroacetato-<i>O</i>:<i>O</i>'-dimethylphenyltin(IV)]
_journal_issue 11
_journal_name_full 'Acta Crystallographica Section E'
_journal_page_first m650
_journal_page_last m652
_journal_paper_doi 10.1107/S1600536802018779
_journal_volume 58
_journal_year 2002
_chemical_formula_iupac '[Sn (C6 H5 ) (C2 F3 O2) (C H3 )2]'
_chemical_formula_moiety '[Sn (C6 H5 ) (C2 F3 O2) (C H3 )2]'
_chemical_formula_sum 'C10 H11 F3 O2 Sn'
_chemical_formula_weight 338.88
_chemical_name_common 'Dimethylphenyltin(IV) trifluoroacetate'
_chemical_name_systematic
;
 catena-Poly(dimethylphenyltin-\m-trifluoroacetato-O;O')
;
_space_group_IT_number 19
_symmetry_cell_setting orthorhombic
_symmetry_space_group_name_Hall 'P 2ac 2ab'
_symmetry_space_group_name_H-M 'P 21 21 21'
_atom_sites_solution_hydrogens geom
_atom_sites_solution_primary direct
_atom_sites_solution_secondary difmap
_audit_creation_method SHELXL-97
_cell_angle_alpha 90.00
_cell_angle_beta 90.00
_cell_angle_gamma 90.00
_cell_formula_units_Z 4
_cell_length_a 6.6552(3)
_cell_length_b 10.9949(5)
_cell_length_c 17.0794(7)
_cell_measurement_reflns_used 5881
_cell_measurement_temperature 293(2)
_cell_measurement_theta_max 26.0
_cell_measurement_theta_min 2.2
_cell_volume 1249.76(10)
_computing_cell_refinement 'SAINT (Bruker, 1997)'
_computing_data_collection 'SMART (Bruker, 1997)'
_computing_data_reduction SAINT
_computing_molecular_graphics 'ORTEP-II (Johnson, 1976)'
_computing_publication_material SHELXL97
_computing_structure_refinement 'SHELXL97 (Sheldrick, 1997)'
_computing_structure_solution 'SHELXS97 (Sheldrick, 1997)'
_diffrn_ambient_temperature 293(2)
_diffrn_measured_fraction_theta_full 1.000
_diffrn_measured_fraction_theta_max 1.000
_diffrn_measurement_device_type 'Bruker AXS CCD area-detector diffractometer'
_diffrn_measurement_method '\w scan'
_diffrn_radiation_monochromator graphite
_diffrn_radiation_source 'rotating anode tube'
_diffrn_radiation_type MoK\a
_diffrn_radiation_wavelength 0.71073
_diffrn_reflns_av_R_equivalents 0.026
_diffrn_reflns_av_sigmaI/netI 0.021
_diffrn_reflns_limit_h_max 8
_diffrn_reflns_limit_h_min -8
_diffrn_reflns_limit_k_max 13
_diffrn_reflns_limit_k_min -13
_diffrn_reflns_limit_l_max 21
_diffrn_reflns_limit_l_min -21
_diffrn_reflns_number 10949
_diffrn_reflns_theta_full 26.0
_diffrn_reflns_theta_max 26.0
_diffrn_reflns_theta_min 2.2
_diffrn_standards_decay_% 0
_diffrn_standards_interval_count 0
_diffrn_standards_interval_time 0
_diffrn_standards_number 0
_exptl_absorpt_coefficient_mu 2.07
_exptl_absorpt_correction_T_max 0.904
_exptl_absorpt_correction_T_min 0.637
_exptl_absorpt_correction_type multi-scan
_exptl_absorpt_process_details 'SADABS (Sheldrick, 1996)'
_exptl_crystal_colour Colorless
_exptl_crystal_density_diffrn 1.801
_exptl_crystal_density_method 'not measured'
_exptl_crystal_description Prism
_exptl_crystal_F_000 656
_exptl_crystal_size_max 0.24
_exptl_crystal_size_mid 0.16
_exptl_crystal_size_min 0.05
_refine_diff_density_max 0.27
_refine_diff_density_min -0.43
_refine_ls_abs_structure_details 'Flack & Schwarzenbach (1988)'
_refine_ls_abs_structure_Flack '0.04(3); 1197 Friedel pairs were measured'
_refine_ls_extinction_method none
_refine_ls_goodness_of_fit_ref 0.99
_refine_ls_hydrogen_treatment constr
_refine_ls_matrix_type full
_refine_ls_number_parameters 175
_refine_ls_number_reflns 2465
_refine_ls_number_restraints 66
_refine_ls_restrained_S_all 1.09
_refine_ls_R_factor_all 0.021
_refine_ls_R_factor_gt 0.020
_refine_ls_shift/su_max <0.001
_refine_ls_shift/su_mean <0.001
_refine_ls_structure_factor_coef Fsqd
_refine_ls_weighting_details 'calc w = 1/[\s^2^(Fo^2^)+(0.0355P)^2^] where P = (Fo^2^+2Fc^2^)/3'
_refine_ls_weighting_scheme calc
_refine_ls_wR_factor_gt 0.050
_refine_ls_wR_factor_ref 0.051
_reflns_number_gt 2364
_reflns_number_total 2465
_reflns_threshold_expression I>2\s(I)
_cod_data_source_file ya6139.cif
_cod_data_source_block I
_cod_depositor_comments
;
The following automatic conversions were performed:
'_symmetry_cell_setting' value 'Orthorhombic' changed to 'orthorhombic'
according to '/home/saulius/struct/CIF-dictionaries/cif_core.dic'
dictionary named 'cif_core.dic' version 2.4.1 from 2010-06-29.

Automatic conversion script
Id: cif_fix_enum 1527 2010-12-29 10:47:43Z saulius 

The following automatic conversions were performed:

'_symmetry_cell_setting' value 'Orthorhombic' changed to
'orthorhombic' according to
/home/saulius/struct/CIF-dictionaries/cif_core.dic dictionary named
'cif_core.dic' version 2.4.1 from 2010-06-29.

Automatic conversion script
Id: cif_fix_values 1715 2011-07-08 13:25:40Z adriana 
;
_cod_original_cell_volume 1249.80(10)
_cod_database_code 2201728
_cod_database_fobs_code 2201728

loop_
_symmetry_equiv_pos_as_xyz
'x, y, z'
'-x+1/2, -y, z+1/2'
'-x, y+1/2, -z+1/2'
'x+1/2, -y+1/2, -z'

loop_
_atom_site_label
_atom_site_fract_x
_atom_site_fract_y
_atom_site_fract_z
_atom_site_U_iso_or_equiv
_atom_site_adp_type
_atom_site_calc_flag
_atom_site_refinement_flags
_atom_site_occupancy
_atom_site_disorder_assembly
_atom_site_disorder_group
_atom_site_type_symbol
Sn1 0.46474(4) 0.64930(2) 0.785250(10) 0.04930(10) Uani d . 1 . . Sn
F1 0.284(2) 0.2015(5) 0.8995(7) 0.119(3) Uani d PDU 0.61(2) A 1 F
F2 0.278(2) 0.3519(8) 0.9762(3) 0.105(3) Uani d PDU 0.61(2) A 1 F
F3 0.0448(9) 0.3290(10) 0.8952(8) 0.121(3) Uani d PDU 0.61(2) A 1 F
F1' 0.212(2) 0.2033(8) 0.8810(10) 0.085(4) Uani d PDU 0.39(2) A 2 F
F2' 0.362(3) 0.316(2) 0.9640(10) 0.134(6) Uani d PDU 0.39(2) A 2 F
F3' 0.065(2) 0.3550(10) 0.9260(10) 0.111(5) Uani d PDU 0.39(2) A 2 F
O1 0.3368(5) 0.5046(2) 0.8569(2) 0.0680(10) Uani d . 1 . . O
O2 0.4165(6) 0.3442(2) 0.7851(2) 0.0830(10) Uani d . 1 . . O
C1 0.2897(8) 0.6128(5) 0.6858(2) 0.0800(10) Uani d . 1 . . C
C2 0.7652(6) 0.5886(4) 0.7920(3) 0.0730(10) Uani d . 1 . . C
C3 0.3741(6) 0.7798(3) 0.8689(2) 0.0500(10) Uani d . 1 . . C
C4 0.1841(6) 0.8335(3) 0.8663(2) 0.0640(10) Uani d . 1 . . C
C5 0.1328(8) 0.9195(4) 0.9239(3) 0.0760(10) Uani d . 1 . . C
C6 0.2621(9) 0.9501(4) 0.9805(2) 0.0790(10) Uani d . 1 . . C
C7 0.4484(9) 0.8989(4) 0.9834(2) 0.0750(10) Uani d . 1 . . C
C8 0.5032(7) 0.8133(3) 0.9279(2) 0.0650(10) Uani d . 1 . . C
C9 0.3444(6) 0.3933(3) 0.8420(2) 0.0580(10) Uani d . 1 . . C
C10 0.2403(7) 0.3165(3) 0.9045(2) 0.0790(10) Uani d D 1 . . C
H1a 0.2390 0.6878 0.6648 0.120 Uiso calc R 1 . . H
H1b 0.1792 0.5612 0.7000 0.120 Uiso calc R 1 . . H
H1c 0.3707 0.5728 0.6471 0.120 Uiso calc R 1 . . H
H2a 0.7921 0.5592 0.8439 0.110 Uiso calc R 1 . . H
H2b 0.8542 0.6549 0.7803 0.110 Uiso calc R 1 . . H
H2c 0.7859 0.5242 0.7549 0.110 Uiso calc R 1 . . H
H4 0.0931 0.8128 0.8272 0.077 Uiso calc R 1 . . H
H5 0.0065 0.9556 0.9227 0.091 Uiso calc R 1 . . H
H6 0.2247 1.0069 1.0181 0.095 Uiso calc R 1 . . H
H7 0.5383 0.9212 1.0225 0.090 Uiso calc R 1 . . H
H8 0.6298 0.7777 0.9306 0.077 Uiso calc R 1 . . H

loop_
_atom_site_aniso_label
_atom_site_aniso_U_11
_atom_site_aniso_U_22
_atom_site_aniso_U_33
_atom_site_aniso_U_12
_atom_site_aniso_U_13
_atom_site_aniso_U_23
Sn1 0.06160(10) 0.03680(10) 0.04950(10) -0.00230(10) 0.00710(10) -0.00460(10)
F1 0.198(8) 0.043(3) 0.114(6) 0.000(4) 0.052(6) 0.017(3)
F2 0.170(7) 0.091(4) 0.052(3) -0.010(4) 0.025(3) 0.008(2)
F3 0.118(5) 0.120(6) 0.125(6) -0.049(4) 0.031(4) -0.001(4)
F1' 0.121(7) 0.044(4) 0.090(6) -0.015(4) 0.019(5) 0.009(4)
F2' 0.170(10) 0.139(9) 0.097(7) -0.023(7) -0.008(7) 0.035(6)
F3' 0.141(8) 0.073(5) 0.118(8) 0.009(6) 0.084(6) -0.006(5)
O1 0.103(2) 0.0350(10) 0.0670(10) -0.0090(10) 0.026(2) -0.0020(10)
O2 0.130(2) 0.0430(10) 0.077(2) 0.003(2) 0.041(2) -0.0070(10)
C1 0.078(3) 0.096(3) 0.065(2) -0.008(2) -0.006(2) -0.008(2)
C2 0.065(2) 0.076(2) 0.079(3) 0.008(2) 0.005(2) -0.001(2)
C3 0.070(2) 0.0300(10) 0.049(2) -0.0020(10) 0.009(2) 0.0060(10)
C4 0.072(2) 0.055(2) 0.064(2) 0.005(2) 0.000(2) 0.001(2)
C5 0.094(3) 0.058(2) 0.074(3) 0.022(2) 0.019(3) 0.005(2)
C6 0.136(4) 0.049(2) 0.053(2) 0.012(3) 0.017(3) -0.003(2)
C7 0.114(3) 0.059(2) 0.053(2) -0.001(2) -0.005(2) -0.008(2)
C8 0.084(3) 0.048(2) 0.061(2) 0.002(2) -0.002(2) -0.003(2)
C9 0.080(2) 0.0370(10) 0.055(2) -0.002(2) 0.015(2) -0.0030(10)
C10 0.118(4) 0.046(2) 0.074(3) -0.013(2) 0.025(3) 0.003(2)

loop_
_atom_type_symbol
_atom_type_description
_atom_type_scat_dispersion_real
_atom_type_scat_dispersion_imag
_atom_type_scat_source
C C 0.0033 0.0016 'International Tables Vol C Tables 4.2.6.8 and 6.1.1.4'
H H 0.0000 0.0000 'International Tables Vol C Tables 4.2.6.8 and 6.1.1.4'
O O 0.0106 0.0060 'International Tables Vol C Tables 4.2.6.8 and 6.1.1.4'
F F 0.0171 0.0103 'International Tables Vol C Tables 4.2.6.8 and 6.1.1.4'
Sn Sn -0.6537 1.4246 'International Tables Vol C Tables 4.2.6.8 and 6.1.1.4'

loop_
_geom_angle_atom_site_label_1
_geom_angle_atom_site_label_2
_geom_angle_atom_site_label_3
_geom_angle_site_symmetry_3
_geom_angle
_geom_angle_publ_flag
O1 Sn1 O2 3_656 170.70(10) yes
C1 Sn1 O1 . 95.6(2) yes
C1 Sn1 O2 3_656 87.2(2) yes
C2 Sn1 O1 . 96.2(2) yes
C2 Sn1 O2 3_656 89.9(2) yes
C3 Sn1 O1 . 90.30(10) yes
C3 Sn1 O2 3_656 80.70(10) yes
C1 Sn1 C2 . 120.6(2) yes
C1 Sn1 C3 . 121.2(2) yes
C2 Sn1 C3 . 116.6(2) yes
C9 O1 Sn1 . 125.7(2) no
C8 C3 C4 . 118.4(3) no
C8 C3 Sn1 . 119.9(3) no
C4 C3 Sn1 . 121.6(3) no
C3 C4 C5 . 118.8(4) no
C6 C5 C4 . 121.2(4) no
C5 C6 C7 . 120.6(4) no
C6 C7 C8 . 119.7(4) no
C3 C8 C7 . 121.3(4) no
O2 C9 O1 . 128.0(3) no
O2 C9 C10 . 119.6(3) no
O1 C9 C10 . 112.4(3) no
F1' C10 F2' . 108.6(7) no
F1' C10 F3' . 105.4(7) no
F2' C10 F3' . 110.4(7) no
F1 C10 F2 . 107.9(5) no
F2 C10 F3 . 105.7(5) no
F1 C10 F3 . 108.3(6) no
F1' C10 C9 . 111.8(8) no
F2' C10 C9 . 105.5(8) no
F3' C10 C9 . 115.0(7) no
F1 C10 C9 . 113.1(6) no
F2 C10 C9 . 113.7(4) no
F3 C10 C9 . 107.8(5) no
Sn1 C1 H1a . 109.5 no
Sn1 C1 H1b . 109.5 no
H1a C1 H1b . 109.5 no
Sn1 C1 H1c . 109.5 no
H1a C1 H1c . 109.5 no
H1b C1 H1c . 109.5 no
Sn1 C2 H2a . 109.5 no
Sn1 C2 H2b . 109.5 no
H2a C2 H2b . 109.5 no
Sn1 C2 H2c . 109.5 no
H2a C2 H2c . 109.5 no
H2b C2 H2c . 109.5 no
C3 C4 H4 . 120.6 no
C5 C4 H4 . 120.6 no
C6 C5 H5 . 119.4 no
C4 C5 H5 . 119.4 no
C5 C6 H6 . 119.7 no
C7 C6 H6 . 119.7 no
C6 C7 H7 . 120.2 no
C8 C7 H7 . 120.2 no
C3 C8 H8 . 119.4 no
C7 C8 H8 . 119.4 no

loop_
_geom_bond_atom_site_label_1
_geom_bond_atom_site_label_2
_geom_bond_site_symmetry_2
_geom_bond_distance
_geom_bond_publ_flag
Sn1 O1 . 2.181(2) yes
Sn1 O2 3_656 2.580(2) yes
Sn1 C1 . 2.099(4) yes
Sn1 C2 . 2.111(4) yes
Sn1 C3 . 2.113(3) yes
F1 C10 . 1.300(6) no
F2 C10 . 1.310(6) no
F3 C10 . 1.318(7) no
F1' C10 . 1.322(7) no
F2' C10 . 1.298(7) no
F3' C10 . 1.291(7) no
O1 C9 . 1.250(4) no
O2 C9 . 1.212(4) no
C3 C8 . 1.375(5) no
C3 C4 . 1.396(6) no
C4 C5 . 1.407(6) no
C5 C6 . 1.337(7) no
C6 C7 . 1.363(7) no
C7 C8 . 1.384(5) no
C9 C10 . 1.526(5) no
C1 H1a . 0.9600 no
C1 H1b . 0.9600 no
C1 H1c . 0.9600 no
C2 H2a . 0.9600 no
C2 H2b . 0.9600 no
C2 H2c . 0.9600 no
C4 H4 . 0.9300 no
C5 H5 . 0.9300 no
C6 H6 . 0.9300 no
C7 H7 . 0.9300 no
C8 H8 . 0.9300 no

loop_
_geom_torsion_atom_site_label_1
_geom_torsion_atom_site_label_2
_geom_torsion_atom_site_label_3
_geom_torsion_atom_site_label_4
_geom_torsion_site_symmetry_1
_geom_torsion
_geom_torsion_publ_flag
C1 Sn1 O1 C9 . 61.4(4) no
C2 Sn1 O1 C9 . -60.3(4) no
C3 Sn1 O1 C9 . -177.2(4) no
C1 Sn1 C3 C8 . -171.6(3) no
C2 Sn1 C3 C8 . -5.4(3) no
O1 Sn1 C3 C8 . 91.7(3) no
O2 Sn1 C3 C8 3_656 -90.6(3) no
C1 Sn1 C3 C4 . 8.8(3) no
C2 Sn1 C3 C4 . 174.9(3) no
O1 Sn1 C3 C4 . -88.0(3) no
O2 Sn1 C3 C4 3_656 89.7(3) no
C8 C3 C4 C5 . 0.1(5) no
Sn1 C3 C4 C5 . 179.8(3) no
C3 C4 C5 C6 . 0.0(6) no
C4 C5 C6 C7 . 0.3(7) no
C5 C6 C7 C8 . -0.7(7) no
C4 C3 C8 C7 . -0.5(5) no
Sn1 C3 C8 C7 . 179.8(3) no
C6 C7 C8 C3 . 0.9(6) no
Sn1 O1 C9 O2 . -2.6(7) no
Sn1 O1 C9 C10 . 179.8(3) no
O2 C9 C10 F3' . -131.0(10) no
O1 C9 C10 F3' . 47.0(10) no
O2 C9 C10 F2' . 107.0(10) no
O1 C9 C10 F2' . -75.0(10) no
O2 C9 C10 F1 . 16.0(10) no
O1 C9 C10 F1 . -165.8(9) no
O2 C9 C10 F2 . 139.8(8) no
O1 C9 C10 F2 . -42.4(8) no
O2 C9 C10 F3 . -103.3(8) no
O1 C9 C10 F3 . 74.5(8) no
O2 C9 C10 F1' . -11.0(10) no
O1 C9 C10 F1' . 166.9(9) no
